data_4027881
loop_
_publ_author_name
'Dhananjay Kumar'
'Amrita Mishra'
'Bhuwan B. Mishra'
'Subrato Bhattacharya'
'Vinod K. Tiwari'

_publ_contact_author_address
;Department of Chemistry
Banaras Hindu University
India
;
_publ_contact_author_name 'Dr. V. K. Tiwari'
_publ_section_title
;
 Synthesis of Glycoconjugate Benzothiazoles via Cleavage of Benzotriazole
 Ring
;
_journal_name_full 'Journal of Organic Chemistry'
_journal_page_first 899
_journal_page_last 909
_journal_paper_doi 10.1021/jo3021049
_journal_volume 78
_journal_year 2013
_chemical_formula_sum 'C23 H23 N3 O6 S'
_chemical_formula_weight 469.50
_chemical_name_systematic
; 
 ? 
;
_space_group_IT_number 18
_symmetry_cell_setting orthorhombic
_symmetry_space_group_name_Hall 'P 2bc 2'
_symmetry_space_group_name_H-M 'P 2 21 21'
_atom_sites_solution_hydrogens geom
_atom_sites_solution_primary direct
_atom_sites_solution_secondary difmap
_audit_creation_method SHELXL-97
_cell_angle_alpha 90.000(5)
_cell_angle_beta 90.000(5)
_cell_angle_gamma 90.000(5)
_cell_formula_units_Z 4
_cell_length_a 6.604(5)
_cell_length_b 15.955(5)
_cell_length_c 22.405(5)
_cell_measurement_temperature 293(2)
_cell_volume 2361(2)
_computing_cell_refinement 'CrysAlisPro, Agilent Technologies'
_computing_data_collection 'CrysAlisPro, Agilent Technologies'
_computing_data_reduction 'CrysAlisPro, Agilent Technologies'
_computing_structure_refinement 'SHELXL-97 (Sheldrick, 1997)'
_computing_structure_solution 'SHELXS-97 (Sheldrick, 1990)'
_diffrn_ambient_temperature 293(2)
_diffrn_measured_fraction_theta_full 0.992
_diffrn_measured_fraction_theta_max 0.843
_diffrn_measurement_method '\w scans'
_diffrn_radiation_monochromator graphite
_diffrn_radiation_source 'fine-focus sealed tube'
_diffrn_radiation_type MoK\a
_diffrn_radiation_wavelength 0.71073
_diffrn_reflns_av_R_equivalents 0.0569
_diffrn_reflns_av_sigmaI/netI 0.0933
_diffrn_reflns_limit_h_max 8
_diffrn_reflns_limit_h_min -7
_diffrn_reflns_limit_k_max 19
_diffrn_reflns_limit_k_min -12
_diffrn_reflns_limit_l_max 29
_diffrn_reflns_limit_l_min -17
_diffrn_reflns_number 7195
_diffrn_reflns_theta_full 25.00
_diffrn_reflns_theta_max 29.35
_diffrn_reflns_theta_min 3.08
_exptl_absorpt_coefficient_mu 0.180
_exptl_absorpt_correction_T_max 0.9683
_exptl_absorpt_correction_T_min 0.9512
_exptl_absorpt_correction_type multi-scan
_exptl_absorpt_process_details 'CrysAlisPro, Agilent Technologies'
_exptl_crystal_colour colourless
_exptl_crystal_density_diffrn 1.321
_exptl_crystal_description rod
_exptl_crystal_F_000 984
_exptl_crystal_size_max 0.28
_exptl_crystal_size_mid 0.22
_exptl_crystal_size_min 0.18
_refine_diff_density_max 0.613
_refine_diff_density_min -0.373
_refine_diff_density_rms 0.052
_refine_ls_abs_structure_details 'Flack H D (1983), Acta Cryst. A39, 876-881'
_refine_ls_abs_structure_Flack 0.3(2)
_refine_ls_extinction_coef 0.0032(9)
_refine_ls_extinction_expression Fc^*^=kFc[1+0.001xFc^2^\l^3^/sin(2\q)]^-1/4^
_refine_ls_extinction_method SHELXL
_refine_ls_goodness_of_fit_ref 1.152
_refine_ls_hydrogen_treatment constr
_refine_ls_matrix_type full
_refine_ls_number_parameters 281
_refine_ls_number_reflns 4830
_refine_ls_number_restraints 0
_refine_ls_restrained_S_all 1.152
_refine_ls_R_factor_all 0.1595
_refine_ls_R_factor_gt 0.0767
_refine_ls_shift/su_max 0.000
_refine_ls_shift/su_mean 0.000
_refine_ls_structure_factor_coef Fsqd
_refine_ls_weighting_details 'calc w=1/[\s^2^(Fo^2^)+(0.0596P)^2^+0.0000P] where P=(Fo^2^+2Fc^2^)/3'
_refine_ls_weighting_scheme calc
_refine_ls_wR_factor_gt 0.1703
_refine_ls_wR_factor_ref 0.2182
_reflns_number_gt 2100
_reflns_number_total 4830
_reflns_threshold_expression >2sigma(I)
_cod_data_source_file jo3021049_si_002_3.cif
_cod_data_source_block Compound7
_cod_database_code 4027881

loop_
_symmetry_equiv_pos_as_xyz
'x, y, z'
'-x, -y+1/2, z+1/2'
'x, -y, -z'
'-x, y+1/2, -z+1/2'

loop_
_atom_site_label
_atom_site_type_symbol
_atom_site_fract_x
_atom_site_fract_y
_atom_site_fract_z
_atom_site_U_iso_or_equiv
_atom_site_adp_type
_atom_site_occupancy
_atom_site_symmetry_multiplicity
_atom_site_calc_flag
_atom_site_refinement_flags
S1 S 0.5011(3) -0.10513(14) 0.69994(8) 0.0982(6) Uani 1 1 d .
O4 O 0.1095(5) 0.1072(3) 0.78232(16) 0.0792(11) Uani 1 1 d .
O2 O -0.3089(6) 0.1809(3) 0.80023(17) 0.0768(11) Uani 1 1 d .
O5 O 0.2105(5) 0.0052(3) 0.68630(15) 0.0692(9) Uani 1 1 d .
O6 O 0.5141(5) 0.0597(3) 0.69085(17) 0.0814(12) Uani 1 1 d .
N2 N 0.0975(5) 0.1077(3) 0.61972(18) 0.0679(12) Uani 1 1 d .
N3 N 0.2206(6) 0.1042(4) 0.5718(2) 0.0787(14) Uani 1 1 d .
O3 O 0.1040(7) 0.2650(3) 0.7104(2) 0.0974(14) Uani 1 1 d .
N1 N -0.1011(5) 0.1119(4) 0.60855(18) 0.0739(13) Uani 1 1 d .
C22 C -0.1088(8) 0.1146(4) 0.5483(2) 0.0704(16) Uani 1 1 d .
O1 O -0.0868(7) 0.1284(4) 0.8678(2) 0.1202(19) Uani 1 1 d .
C5 C 0.1736(7) 0.0958(4) 0.6791(2) 0.0692(9) Uani 1 1 d .
C4 C 0.0136(7) 0.1198(4) 0.7257(2) 0.0685(15) Uani 1 1 d .
H4 H -0.1033 0.0823 0.7221 0.082 Uiso 1 1 calc R
C23 C 0.4086(8) -0.0106(4) 0.6918(2) 0.0713(15) Uani 1 1 d .
C17 C 0.0893(8) 0.1097(4) 0.5262(2) 0.0707(15) Uani 1 1 d .
C11 C -0.0383(19) 0.3586(8) 0.6340(5) 0.162(2) Uani 1 1 d .
C3 C -0.0599(9) 0.2123(4) 0.7254(3) 0.0743(17) Uani 1 1 d .
H3 H -0.1749 0.2203 0.6984 0.089 Uiso 1 1 calc R
C2 C -0.1216(10) 0.2208(4) 0.7894(3) 0.087(2) Uani 1 1 d .
H2 H -0.1209 0.2793 0.8029 0.104 Uiso 1 1 calc R
C21 C -0.2770(8) 0.1180(5) 0.5104(3) 0.094(2) Uani 1 1 d .
H21 H -0.4087 0.1202 0.5250 0.113 Uiso 1 1 calc R
C19 C -0.0407(10) 0.1123(5) 0.4271(3) 0.093(2) Uani 1 1 d .
H19 H -0.0223 0.1119 0.3859 0.111 Uiso 1 1 calc R
C18 C 0.1210(10) 0.1075(5) 0.4636(3) 0.0874(19) Uani 1 1 d .
H18 H 0.2510 0.1028 0.4480 0.105 Uiso 1 1 calc R
C6 C 0.3849(8) 0.1324(4) 0.6871(3) 0.0783(18) Uani 1 1 d .
H6A H 0.4218 0.1672 0.6533 0.094 Uiso 1 1 calc R
H6B H 0.3930 0.1656 0.7232 0.094 Uiso 1 1 calc R
C8 C -0.2974(11) 0.1343(5) 0.8551(3) 0.094(2) Uani 1 1 d .
C20 C -0.2367(9) 0.1178(5) 0.4510(2) 0.090(2) Uani 1 1 d .
H20 H -0.3451 0.1216 0.4246 0.108 Uiso 1 1 calc R
C9 C -0.3929(10) 0.1853(5) 0.9046(3) 0.115(3) Uani 1 1 d .
H9A H -0.3864 0.1544 0.9413 0.172 Uiso 1 1 calc R
H9B H -0.5318 0.1966 0.8949 0.172 Uiso 1 1 calc R
H9C H -0.3211 0.2372 0.9090 0.172 Uiso 1 1 calc R
C1 C 0.0287(10) 0.1658(5) 0.8247(3) 0.095(2) Uani 1 1 d .
H1 H 0.1365 0.1998 0.8425 0.114 Uiso 1 1 calc R
C10 C 0.0476(13) 0.3505(4) 0.6952(4) 0.113(3) Uani 1 1 d .
H10A H 0.1663 0.3860 0.6984 0.135 Uiso 1 1 calc R
H10B H -0.0514 0.3703 0.7239 0.135 Uiso 1 1 calc R
C16 C 0.0723(15) 0.3336(7) 0.5868(5) 0.151(4) Uani 1 1 d .
H16 H 0.2010 0.3111 0.5921 0.181 Uiso 1 1 calc R
C7 C -0.3850(15) 0.0497(5) 0.8464(3) 0.131(3) Uani 1 1 d .
H7A H -0.3779 0.0189 0.8831 0.196 Uiso 1 1 calc R
H7B H -0.3101 0.0206 0.8161 0.196 Uiso 1 1 calc R
H7C H -0.5239 0.0548 0.8342 0.196 Uiso 1 1 calc R
C12 C -0.2259(16) 0.3775(7) 0.6247(4) 0.162(2) Uani 1 1 d .
H12 H -0.3115 0.3884 0.6567 0.195 Uiso 1 1 calc R
C14 C -0.187(2) 0.3720(9) 0.5182(4) 0.203(6) Uani 1 1 d .
H14 H -0.2309 0.3861 0.4800 0.244 Uiso 1 1 calc R
C15 C -0.014(2) 0.3426(8) 0.5274(5) 0.157(4) Uani 1 1 d .
H15 H 0.0632 0.3258 0.4948 0.189 Uiso 1 1 calc R
C13 C -0.3016(17) 0.3817(7) 0.5649(4) 0.162(2) Uani 1 1 d .
H13 H -0.4389 0.3918 0.5592 0.195 Uiso 1 1 calc R

loop_
_atom_site_aniso_label
_atom_site_aniso_U_11
_atom_site_aniso_U_22
_atom_site_aniso_U_33
_atom_site_aniso_U_23
_atom_site_aniso_U_13
_atom_site_aniso_U_12
S1 0.0847(10) 0.1263(16) 0.0836(12) -0.0027(10) 0.0026(9) 0.0190(12)
O4 0.067(2) 0.117(3) 0.054(2) -0.008(2) -0.0120(17) 0.011(3)
O2 0.069(2) 0.102(3) 0.059(2) -0.005(2) -0.013(2) 0.005(2)
O5 0.0479(15) 0.095(2) 0.0647(18) -0.0006(19) -0.0025(13) -0.0152(19)
O6 0.0458(18) 0.119(3) 0.080(3) 0.016(2) -0.0064(19) -0.014(2)
N2 0.040(2) 0.109(4) 0.054(3) 0.007(3) -0.0044(18) -0.017(3)
N3 0.046(2) 0.128(4) 0.063(3) 0.010(3) 0.005(2) -0.028(3)
O3 0.083(3) 0.099(3) 0.111(4) 0.013(3) -0.015(3) -0.034(3)
N1 0.040(2) 0.127(4) 0.055(3) 0.004(3) 0.0003(18) -0.014(3)
C22 0.052(3) 0.109(5) 0.050(3) 0.008(3) -0.001(2) -0.010(3)
O1 0.103(4) 0.193(6) 0.064(3) 0.020(3) -0.006(3) 0.043(4)
C5 0.0479(15) 0.095(2) 0.0647(18) -0.0006(19) -0.0025(13) -0.0152(19)
C4 0.048(3) 0.102(5) 0.056(3) 0.012(3) -0.016(2) -0.024(3)
C23 0.050(3) 0.112(5) 0.052(3) 0.007(3) 0.002(2) -0.005(4)
C17 0.057(3) 0.099(4) 0.056(3) 0.004(3) -0.002(2) -0.005(3)
C11 0.172(6) 0.216(6) 0.098(4) -0.013(4) -0.020(4) 0.049(6)
C3 0.071(4) 0.081(4) 0.071(4) -0.002(3) -0.020(3) -0.015(3)
C2 0.075(4) 0.104(5) 0.081(5) -0.021(4) -0.028(3) 0.020(4)
C21 0.056(3) 0.164(7) 0.062(4) -0.002(4) -0.010(3) 0.003(4)
C19 0.101(5) 0.123(5) 0.053(3) 0.013(4) 0.006(3) 0.025(5)
C18 0.073(4) 0.124(6) 0.065(4) 0.018(4) 0.013(3) -0.006(4)
C6 0.056(3) 0.104(5) 0.075(4) 0.025(3) -0.016(3) -0.020(3)
C8 0.081(4) 0.129(6) 0.072(4) -0.008(4) -0.011(3) 0.013(5)
C20 0.078(4) 0.145(6) 0.047(3) 0.004(3) -0.018(3) 0.009(4)
C9 0.093(5) 0.176(8) 0.075(5) -0.022(5) 0.012(4) 0.027(6)
C1 0.086(5) 0.128(6) 0.070(4) -0.009(4) -0.027(4) -0.007(4)
C10 0.142(7) 0.087(5) 0.109(6) 0.001(4) -0.034(5) -0.032(5)
C16 0.130(8) 0.184(10) 0.138(9) 0.045(7) 0.018(7) 0.005(7)
C7 0.194(9) 0.103(6) 0.095(6) 0.014(5) -0.029(6) 0.004(7)
C12 0.172(6) 0.216(6) 0.098(4) -0.013(4) -0.020(4) 0.049(6)
C14 0.223(12) 0.328(17) 0.059(5) -0.020(7) 0.014(7) 0.117(13)
C15 0.183(11) 0.180(10) 0.109(9) -0.020(7) 0.039(8) 0.013(10)
C13 0.172(6) 0.216(6) 0.098(4) -0.013(4) -0.020(4) 0.049(6)

loop_
_atom_type_symbol
_atom_type_description
_atom_type_scat_dispersion_real
_atom_type_scat_dispersion_imag
_atom_type_scat_source
C C 0.0033 0.0016 'International Tables Vol C Tables 4.2.6.8 and 6.1.1.4'
H H 0.0000 0.0000 'International Tables Vol C Tables 4.2.6.8 and 6.1.1.4'
N N 0.0061 0.0033 'International Tables Vol C Tables 4.2.6.8 and 6.1.1.4'
O O 0.0106 0.0060 'International Tables Vol C Tables 4.2.6.8 and 6.1.1.4'
S S 0.1246 0.1234 'International Tables Vol C Tables 4.2.6.8 and 6.1.1.4'

loop_
_geom_angle_atom_site_label_1
_geom_angle_atom_site_label_2
_geom_angle_atom_site_label_3
_geom_angle
C4 O4 C1 109.3(5)
C2 O2 C8 109.5(4)
C23 O5 C5 110.8(4)
C23 O6 C6 111.8(4)
N1 N2 N3 116.4(4)
N1 N2 C5 121.6(4)
N3 N2 C5 121.5(4)
N2 N3 C17 102.4(4)
C3 O3 C10 114.7(5)
N2 N1 C22 103.0(4)
N1 C22 C17 108.4(4)
N1 C22 C21 129.6(5)
C17 C22 C21 121.9(5)
C1 O1 C8 112.1(5)
N2 C5 O5 106.8(5)
N2 C5 C6 112.3(4)
O5 C5 C6 102.2(4)
N2 C5 C4 110.9(4)
O5 C5 C4 106.5(4)
C6 C5 C4 117.1(5)
O4 C4 C5 105.3(4)
O4 C4 C3 105.9(4)
C5 C4 C3 116.7(5)
O4 C4 H4 109.5
C5 C4 H4 109.5
C3 C4 H4 109.5
O6 C23 O5 110.8(5)
O6 C23 S1 126.0(4)
O5 C23 S1 123.2(5)
N3 C17 C22 109.8(5)
N3 C17 C18 130.9(5)
C22 C17 C18 119.2(5)
C12 C11 C16 117.6(11)
C12 C11 C10 122.3(11)
C16 C11 C10 119.4(11)
O3 C3 C2 112.5(5)
O3 C3 C4 109.1(5)
C2 C3 C4 99.7(5)
O3 C3 H3 111.6
C2 C3 H3 111.6
C4 C3 H3 111.6
O2 C2 C3 111.2(5)
O2 C2 C1 102.6(5)
C3 C2 C1 105.3(5)
O2 C2 H2 112.4
C3 C2 H2 112.4
C1 C2 H2 112.4
C20 C21 C22 116.1(5)
C20 C21 H21 121.9
C22 C21 H21 121.9
C18 C19 C20 120.2(5)
C18 C19 H19 119.9
C20 C19 H19 119.9
C19 C18 C17 118.8(6)
C19 C18 H18 120.6
C17 C18 H18 120.6
O6 C6 C5 103.9(5)
O6 C6 H6A 111.0
C5 C6 H6A 111.0
O6 C6 H6B 111.0
C5 C6 H6B 111.0
H6A C6 H6B 109.0
O1 C8 O2 104.8(6)
O1 C8 C7 110.4(7)
O2 C8 C7 109.7(5)
O1 C8 C9 107.3(6)
O2 C8 C9 109.1(6)
C7 C8 C9 115.1(7)
C21 C20 C19 123.7(5)
C21 C20 H20 118.2
C19 C20 H20 118.2
C8 C9 H9A 109.5
C8 C9 H9B 109.5
H9A C9 H9B 109.5
C8 C9 H9C 109.5
H9A C9 H9C 109.5
H9B C9 H9C 109.5
O1 C1 O4 113.0(6)
O1 C1 C2 104.5(6)
O4 C1 C2 105.7(5)
O1 C1 H1 111.1
O4 C1 H1 111.1
C2 C1 H1 111.1
O3 C10 C11 113.3(7)
O3 C10 H10A 108.9
C11 C10 H10A 108.9
O3 C10 H10B 108.9
C11 C10 H10B 108.9
H10A C10 H10B 107.7
C11 C16 C15 118.5(10)
C11 C16 H16 120.7
C15 C16 H16 120.7
C8 C7 H7A 109.5
C8 C7 H7B 109.5
H7A C7 H7B 109.5
C8 C7 H7C 109.5
H7A C7 H7C 109.5
H7B C7 H7C 109.5
C11 C12 C13 119.8(11)
C11 C12 H12 120.1
C13 C12 H12 120.1
C15 C14 C13 116.3(12)
C15 C14 H14 121.9
C13 C14 H14 121.9
C14 C15 C16 123.0(10)
C14 C15 H15 118.5
C16 C15 H15 118.5
C14 C13 C12 123.0(11)
C14 C13 H13 118.5
C12 C13 H13 118.5

loop_
_geom_bond_atom_site_label_1
_geom_bond_atom_site_label_2
_geom_bond_distance
S1 C23 1.638(6)
O4 C4 1.432(6)
O4 C1 1.435(8)
O2 C2 1.413(7)
O2 C8 1.439(8)
O5 C23 1.338(6)
O5 C5 1.475(7)
O6 C23 1.321(6)
O6 C6 1.441(6)
N2 N1 1.337(5)
N2 N3 1.348(6)
N2 C5 1.435(6)
N3 C17 1.342(7)
O3 C3 1.412(7)
O3 C10 1.454(7)
N1 C22 1.351(6)
C22 C17 1.401(7)
C22 C21 1.400(7)
O1 C1 1.366(8)
O1 C8 1.422(8)
C5 C6 1.523(6)
C5 C4 1.534(7)
C4 C3 1.553(8)
C4 H4 0.9800
C17 C18 1.419(7)
C11 C12 1.292(12)
C11 C16 1.345(13)
C11 C10 1.490(12)
C3 C2 1.497(8)
C3 H3 0.9800
C2 C1 1.544(8)
C2 H2 0.9800
C21 C20 1.357(7)
C21 H21 0.9300
C19 C18 1.347(8)
C19 C20 1.404(8)
C19 H19 0.9300
C18 H18 0.9300
C6 H6A 0.9700
C6 H6B 0.9700
C8 C7 1.481(9)
C8 C9 1.513(9)
C20 H20 0.9300
C9 H9A 0.9600
C9 H9B 0.9600
C9 H9C 0.9600
C1 H1 0.9800
C10 H10A 0.9700
C10 H10B 0.9700
C16 C15 1.454(14)
C16 H16 0.9300
C7 H7A 0.9600
C7 H7B 0.9600
C7 H7C 0.9600
C12 C13 1.430(12)
C12 H12 0.9300
C14 C15 1.252(12)
C14 C13 1.302(13)
C14 H14 0.9300
C15 H15 0.9300
C13 H13 0.9300
